data_9001259
loop_
_publ_author_name
'Angel, R. J.'
'Carpenter, M. A.'
'Finger, L. W.'

_publ_section_title
;Structural variation associated with compositional variation and
 order-disorder behavior in anorthite-rich feldspars sample from Monte Somma
;
_journal_name_full 'American Mineralogist'
_journal_page_first 150
_journal_page_last 162
_journal_volume 75
_journal_year 1990
_chemical_compound_source 'Monte Somma, Italy'
_chemical_formula_sum 'Al2 Ca O8 Si2'
_chemical_name_mineral Anorthite
_space_group_IT_number 2
_symmetry_space_group_name_Hall '-P 1'
_symmetry_space_group_name_H-M 'P -1'
_cell_angle_alpha 93.134
_cell_angle_beta 115.885
_cell_angle_gamma 91.236
_cell_formula_units_Z 8
_cell_length_a 8.1796
_cell_length_b 12.8747
_cell_length_c 14.172
_cell_volume 1338.993
_database_code_amcsd 0001287
_exptl_crystal_density_diffrn 2.760
_cod_original_formula_sum 'Si2 Al2 Ca O8'
_cod_database_code 9001259

loop_
_space_group_symop_operation_xyz
x,y,z
-x,-y,-z

loop_
_atom_site_aniso_label
_atom_site_aniso_U_11
_atom_site_aniso_U_22
_atom_site_aniso_U_33
_atom_site_aniso_U_12
_atom_site_aniso_U_13
_atom_site_aniso_U_23
Si1ooo 0.00654 0.00585 0.00787 0.00110 0.00530 0.00058
Si1ooi 0.00561 0.00618 0.00336 -0.00163 0.00090 0.00008
Al1ozo 0.00558 0.00418 0.00901 -0.00029 0.00620 -0.00066
Al1ozi 0.00432 0.00868 0.00188 -0.00053 -0.00085 0.00008
Al1moo 0.00506 0.00852 0.00442 0.00000 0.00265 -0.00008
Al1moi 0.00517 0.00409 0.00492 0.00196 0.00180 0.00000
Si1mzo 0.00646 0.00760 0.00393 0.00172 0.00227 0.00116
Si1mzi 0.00534 0.00509 0.00533 0.00292 0.00227 -0.00008
Al2ooo 0.00690 0.00543 0.00623 -0.00019 0.00227 -0.00017
Al2ooi 0.00356 0.00551 0.00615 0.00134 0.00213 0.00025
Si2ozo 0.00504 0.00484 0.00656 -0.00043 0.00095 0.00025
Si2ozi 0.00282 0.00551 0.00598 -0.00067 0.00161 -0.00116
Si2moo 0.00383 0.00509 0.00680 0.00158 0.00317 0.00000
Si2moi 0.00419 0.00434 0.00541 0.00129 0.00232 -0.00017
Al2mzo 0.00602 0.00685 0.00549 0.00153 -0.00014 0.00157
Al2mzi 0.00408 0.00585 0.00639 0.00053 0.00331 0.00058
Caooo 0.00711 0.02589 0.01229 -0.00096 0.00331 -0.00662
Cazoo 0.00739 0.01587 0.01065 0.00382 0.00284 -0.00165
Caoio 0.00520 0.01169 0.00983 0.00239 0.00095 -0.00248
Cazio 0.00438 0.03424 0.02294 0.00430 -0.00095 -0.02233
Oa1oo 0.01368 0.01086 0.00901 0.00096 0.00710 0.00165
Oa1oi 0.00547 0.01253 0.00328 0.00143 0.00142 -0.00083
Oa1zo 0.01368 0.00585 0.00901 0.00430 0.00568 0.00248
Oa1zi 0.00821 0.01253 0.00164 -0.00382 0.00237 -0.00248
Oa2oo 0.00547 0.00167 0.00983 0.00239 0.00142 0.00331
Oa2oi 0.00274 0.01002 0.01147 -0.00287 -0.00142 -0.00165
Oa2zo 0.00547 0.00251 0.01147 0.00574 0.00189 0.00414
Oa2zi 0.00547 0.01002 0.01475 0.00335 0.00474 0.00000
Obooo 0.01095 0.00919 0.01065 -0.00143 0.00521 -0.00414
Obooi 0.01368 0.00752 0.01475 0.00000 0.01231 -0.00165
Obozo 0.00547 0.00835 0.00983 -0.00191 0.00474 -0.00414
Obozi 0.00711 0.01336 0.01311 -0.00382 0.00710 -0.00083
Obmoo 0.01095 0.01587 0.02294 -0.00048 0.01610 -0.00248
Obmoi 0.01368 0.01253 0.01065 0.00191 0.00852 -0.00331
Obmzo 0.00547 0.01420 0.00983 0.00621 0.00663 0.00496
Obmzi 0.01368 0.01921 0.02376 0.00526 0.01279 -0.00165
Ocooo 0.01368 0.00585 0.01311 -0.00048 0.00758 0.00165
Ocooi 0.00547 0.00418 0.01065 -0.00574 0.00095 -0.00662
Ocozo 0.01587 0.00919 0.01557 -0.00096 0.00900 -0.00083
Ocozi 0.01095 0.00752 0.01311 -0.00143 0.00474 -0.00083
Ocmoo 0.00547 0.01169 0.01147 0.00143 0.00142 -0.00165
Ocmoi 0.01177 0.00251 0.01147 -0.00048 0.00189 -0.00083
Ocmzo 0.00930 0.00919 0.00737 0.00239 0.00237 0.00248
Ocmzi 0.01259 0.00585 0.01557 0.00143 0.00331 -0.00083
Odooo 0.01067 0.01420 0.00656 0.00382 0.00189 0.00000
Odooi 0.00547 0.01086 0.00983 0.00382 0.00000 0.00165
Odozo 0.01368 0.01503 0.00410 0.00143 0.00474 -0.00165
Odozi 0.01368 0.01002 0.00574 0.00335 0.00331 0.00165
Odmoo 0.00547 0.01169 0.00819 0.00048 -0.00189 -0.00662
Odmoi 0.01368 0.01837 0.00901 0.00048 0.00000 0.00000
Odmzo 0.00821 0.01336 0.00574 -0.00096 -0.00616 -0.00248
Odmzi 0.00821 0.01670 0.00983 0.00191 -0.00189 -0.00165

loop_
_atom_site_label
_atom_site_fract_x
_atom_site_fract_y
_atom_site_fract_z
_atom_site_type_symbol
_atom_site_attached_hydrogens
Si1ooo 0.00943 0.15921 0.10431 Si 0
Si1ooi 0.50642 0.65607 0.60405 Si 0
Al1ozo 0.00686 0.16144 0.61159 Al 0
Al1ozi 0.49873 0.66584 0.11241 Al 0
Al1moo 0.99183 0.81512 0.11768 Al 0
Al1moi 0.50729 0.31446 0.62106 Al 0
Si1mzo 0.00562 0.81555 0.61318 Si 0
Si1mzi 0.50475 0.31999 0.11010 Si 0
Al2ooo 0.68550 0.11328 0.15213 Al 0
Al2ooi 0.19092 0.61128 0.66670 Al 0
Si2ozo 0.68167 0.10381 0.66452 Si 0
Si2ozi 0.17104 0.60662 0.14988 Si 0
Si2moo 0.67387 0.88314 0.18747 Si 0
Si2moi 0.17684 0.37946 0.67384 Si 0
Al2mzo 0.68135 0.87236 0.67340 Al 0
Al2mzi 0.18644 0.37727 0.18105 Al 0
Caooo 0.26590 0.98670 0.08640 Ca 0
Cazoo 0.26830 0.03100 0.54320 Ca 0
Caoio 0.77360 0.53530 0.54210 Ca 0
Cazio 0.76390 0.50730 0.07260 Ca 0
Oa1oo 0.02420 0.12420 -0.00510 O 0
Oa1oi 0.49120 0.62510 0.48700 O 0
Oa1zo 0.97970 0.12520 0.48320 O 0
Oa1zi 0.51760 0.62490 0.99680 O 0
Oa2oo 0.57600 0.99020 0.14260 O 0
Oa2oi 0.07300 0.48810 0.63450 O 0
Oa2zo 0.57280 0.98930 0.63730 O 0
Oa2zi 0.07260 0.49240 0.13910 O 0
Obooo 0.81430 0.10110 0.08030 O 0
Obooi 0.33050 0.59640 0.60340 O 0
Obozo 0.81200 0.09750 0.60580 O 0
Obozi 0.28710 0.60390 0.08110 O 0
Obmoo 0.81710 0.85480 0.14240 O 0
Obmoi 0.29840 0.35630 0.61160 O 0
Obmzo 0.81110 0.85230 0.60410 O 0
Obmzi 0.34140 0.35820 0.13230 O 0
Ocooo 0.01640 0.28010 0.13680 O 0
Ocooi 0.50840 0.77680 0.63440 O 0
Ocozo 0.02010 0.28990 0.64770 O 0
Ocozi 0.50870 0.79650 0.14990 O 0
Ocmoo 0.00000 0.68000 0.10380 O 0
Ocmoi 0.51680 0.17930 0.61040 O 0
Ocmzo 0.00840 0.68850 0.60060 O 0
Ocmzi 0.50710 0.19590 0.09760 O 0
Odooo 0.18320 0.10620 0.19220 O 0
Odooi 0.70120 0.60790 0.68000 O 0
Odozo 0.21360 0.10250 0.68400 O 0
Odozi 0.69350 0.60430 0.20130 O 0
Odmoo 0.20380 0.87320 0.21080 O 0
Odmoi 0.69000 0.36360 0.73170 O 0
Odmzo 0.17420 0.85690 0.71830 O 0
Odmzi 0.69920 0.36920 0.19830 O 0

loop_
_cod_changelog_entry_id
_cod_changelog_entry_author
_cod_changelog_entry_date
_cod_changelog_entry_text
1
;cod-tools version 3.8.0
Id: cif_guess_AMCSD_atom_types 9581 2023-05-17 12:35:41Z saulius
;
2023-05-23T09:15:01+03:00
;Derived atom types and hydrogen counts
from atom names that follow the AMCSD naming convention
(Wat == water, O-H == hydroxyl).
;

loop_
_cod_related_entry_id
_cod_related_entry_database
_cod_related_entry_code
1 AMCSD 0001287
